data_7247816
loop_
_publ_author_name
'Li, Wen-Ze'
'Sheng, Yu-Shu'
'Zhang, Xiao-Sa'
'Liu, Yu'
'Li, Jing'
'Luan, Jian'

_publ_section_title
;
 Fabrication of 5-R-isophthalic acid-modulated cadmium--organic
 coordination polymers and selectivity for the efficient detection of
 multiple analytes
;
_journal_issue 43
_journal_name_full CrystEngComm
_journal_page_first 6067
_journal_page_last 6079
_journal_paper_doi 10.1039/D3CE00899A
_journal_volume 25
_journal_year 2023
_chemical_formula_moiety 'C23 H20 Cd N4 O7, 1.5(H2 O)'
_chemical_formula_sum 'C23 H23 Cd N4 O8.5'
_chemical_formula_weight 603.872
_space_group_crystal_system monoclinic
_space_group_IT_number 15
_space_group_name_Hall '-C 2yc'
_space_group_name_H-M_alt 'C 1 2/c 1'
_symmetry_Int_Tables_number 15
_audit_creation_date 2023-10-02
_audit_creation_method
;
Olex2 1.5-dev
(compiled 2023.09.29 svn.re1ec1418 for OlexSys, GUI svn.r6697)
;
_audit_update_record
;
2023-10-02 deposited with the CCDC.	2023-10-05 downloaded from the CCDC.
;
_cell_angle_alpha 90
_cell_angle_beta 105.530(1)
_cell_angle_gamma 90
_cell_formula_units_Z 8
_cell_length_a 27.3243(2)
_cell_length_b 10.2895(1)
_cell_length_c 17.8117(2)
_cell_measurement_reflns_used 13484
_cell_measurement_temperature 293(2)
_cell_measurement_theta_max 68.15
_cell_measurement_theta_min 3.36
_cell_volume 4824.99(8)
_computing_cell_refinement 'SAINT V8.38A (Bruker AXS Inc., 2017)'
_computing_data_collection 'Bruker Instrument Service vV6.2.9'
_computing_data_reduction 'SAINT V8.38A (Bruker AXS Inc., 2017)'
_computing_molecular_graphics 'Olex2 1.5-dev (Dolomanov et al., 2009)'
_computing_publication_material 'Olex2 1.5-dev (Dolomanov et al., 2009)'
_computing_structure_refinement 'olex2.refine 1.5-dev (Bourhis et al., 2015)'
_computing_structure_solution 'SHELXT 2014/5 (Sheldrick, 2014)'
_diffrn_ambient_temperature 293(2)
_diffrn_measured_fraction_theta_full 0.9828
_diffrn_measured_fraction_theta_max 0.9785
_diffrn_measurement_device_type 'multiwire proportional'
_diffrn_measurement_method 'phi and omega scans'
_diffrn_radiation_type 'Cu K\a'
_diffrn_radiation_wavelength 1.54178
_diffrn_reflns_av_R_equivalents 0.0160
_diffrn_reflns_av_unetI/netI 0.0158
_diffrn_reflns_Laue_measured_fraction_full 0.9828
_diffrn_reflns_Laue_measured_fraction_max 0.9785
_diffrn_reflns_limit_h_max 32
_diffrn_reflns_limit_h_min -32
_diffrn_reflns_limit_k_max 10
_diffrn_reflns_limit_k_min -12
_diffrn_reflns_limit_l_max 21
_diffrn_reflns_limit_l_min -20
_diffrn_reflns_number 13484
_diffrn_reflns_point_group_measured_fraction_full 0.9828
_diffrn_reflns_point_group_measured_fraction_max 0.9785
_diffrn_reflns_theta_full 67.6786
_diffrn_reflns_theta_max 68.15
_diffrn_reflns_theta_min 3.36
_exptl_absorpt_coefficient_mu 7.768
_exptl_absorpt_correction_T_max 0.459
_exptl_absorpt_correction_T_min 0.417
_exptl_absorpt_correction_type multi-scan
_exptl_absorpt_process_details SADABS
_exptl_crystal_colour COLOURLESS
_exptl_crystal_density_diffrn 1.663
_exptl_crystal_density_method 'not measured'
_exptl_crystal_description BLOCK
_exptl_crystal_F_000 2451.256
_exptl_crystal_size_max 0.13
_exptl_crystal_size_mid 0.12
_exptl_crystal_size_min 0.1
_refine_diff_density_max 1.0890
_refine_diff_density_min -1.3558
_refine_diff_density_rms 0.1743
_refine_ls_d_res_high 0.8305
_refine_ls_d_res_low 13.1634
_refine_ls_extinction_coef 0.000083(7)
_refine_ls_extinction_expression Fc^*^=kFc[1+0.001xFc^2^\l^3^/sin(2\q)]^-1/4^
_refine_ls_goodness_of_fit_ref 0.9176
_refine_ls_hydrogen_treatment constr
_refine_ls_matrix_type full
_refine_ls_number_constraints 72
_refine_ls_number_parameters 531
_refine_ls_number_reflns 4324
_refine_ls_number_restraints 428
_refine_ls_restrained_S_all 0.8698
_refine_ls_R_factor_all 0.0579
_refine_ls_R_factor_gt 0.0576
_refine_ls_shift/su_max 0.0008
_refine_ls_shift/su_mean 0.0001
_refine_ls_structure_factor_coef Fsqd
_refine_ls_weighting_details 'w=1/[\s^2^(Fo^2^)+(0.0000P)^2^+235.3824P] where P=(Fo^2^+2Fc^2^)/3'
_refine_ls_weighting_scheme calc
_refine_ls_wR_factor_gt 0.1448
_refine_ls_wR_factor_ref 0.1449
_reflns_Friedel_coverage 0.0
_reflns_limit_h_max 31
_reflns_limit_h_min -32
_reflns_limit_k_max 12
_reflns_limit_k_min 0
_reflns_limit_l_max 21
_reflns_limit_l_min 0
_reflns_number_gt 4274
_reflns_number_total 4324
_reflns_threshold_expression I>=2u(I)
_cod_data_source_file d3ce00899a2.cif
_cod_data_source_block Cd_CP_4
_cod_database_code 7247816
_olex2_refinement_description
;
1. Fixed Uiso
 At 1.2 times of:
  All C(H) groups, All C(H,H) groups, All N(H) groups
 At 1.5 times of:
  All O(H) groups, All O(H,H) groups
2. Restrained distances
 N1-C1 \\sim N1A-C1A
 with sigma of 0.02
 N2-C11 \\sim N2A-C11A
 with sigma of 0.02
 N2-C15 \\sim N2A-C15A
 with sigma of 0.02
 N1-C5 \\sim N1A-C5A
 with sigma of 0.02
 C1-C2 \\sim C1A-C2A
 with sigma of 0.02
 N2-C12 \\sim N2A-C12A
 with sigma of 0.04
 N2-C14 \\sim N2A-C14A
 with sigma of 0.04
 C2-C3 \\sim C2A-C3A
 with sigma of 0.02
 N3-C6 \\sim N3A-C6A
 with sigma of 0.02
 N3-C7 \\sim N3A-C7A
 with sigma of 0.02
 C3-C4 \\sim C3A-C4A
 with sigma of 0.02
 N4-C9 \\sim N4A-C9A
 with sigma of 0.02
 N4-C10 \\sim N4A-C10A
 with sigma of 0.02
 C4-C5 \\sim C4A-C5A
 with sigma of 0.02
 C4-C6 \\sim C4A-C6A
 with sigma of 0.02
 O6-C6 \\sim O6A-C6A
 with sigma of 0.02
 C7-C8 \\sim C7A-C8A
 with sigma of 0.02
 O7-C10 \\sim O7A-C10A
 with sigma of 0.02
 C8-C9 \\sim C8A-C9A
 with sigma of 0.02
 C10-C14 \\sim C10A-C14A
 with sigma of 0.02
 C11-C12 \\sim C11A-C12A
 with sigma of 0.02
 C12-C13 \\sim C12A-C13A
 with sigma of 0.02
 C13-C14 \\sim C13A-C14A
 with sigma of 0.02
 C14-C15 \\sim C14A-C15A
 with sigma of 0.02
 N1-C2 \\sim N1A-C2A
 with sigma of 0.04
 N1-C4 \\sim N1A-C4A
 with sigma of 0.04
 C1-C3 \\sim C1A-C3A
 with sigma of 0.04
 C1-C5 \\sim C1A-C5A
 with sigma of 0.04
 C2-C4 \\sim C2A-C4A
 with sigma of 0.04
 N3-C4 \\sim N3A-C4A
 with sigma of 0.04
 N3-O6 \\sim N3A-O6A
 with sigma of 0.04
 N3-C8 \\sim N3A-C8A
 with sigma of 0.04
 C3-C5 \\sim C3A-C5A
 with sigma of 0.04
 C3-C6 \\sim C3A-C6A
 with sigma of 0.04
 N4-O7 \\sim N4A-O7A
 with sigma of 0.04
 N4-C8 \\sim N4A-C8A
 with sigma of 0.04
 N4-C14 \\sim N4A-C14A
 with sigma of 0.04
 C4-O6 \\sim C4A-O6A
 with sigma of 0.04
 C5-C6 \\sim C5A-C6A
 with sigma of 0.04
 C6-C7 \\sim C6A-C7A
 with sigma of 0.04
 C7-C9 \\sim C7A-C9A
 with sigma of 0.04
 O7-C14 \\sim O7A-C14A
 with sigma of 0.04
 C9-C10 \\sim C9A-C10A
 with sigma of 0.04
 C10-C13 \\sim C10A-C13A
 with sigma of 0.04
 C10-C15 \\sim C10A-C15A
 with sigma of 0.04
 C11-C13 \\sim C11A-C13A
 with sigma of 0.04
 C11-C15 \\sim C11A-C15A
 with sigma of 0.04
 C12-C14 \\sim C12A-C14A
 with sigma of 0.04
 C13-C15 \\sim C13A-C15A
 with sigma of 0.04
3. Uiso/Uaniso restraints and constraints
Uanis(N1) \\sim Ueq, Uanis(N1A) \\sim Ueq, Uanis(N2) \\sim Ueq, Uanis(N2A)
\\sim Ueq: with sigma of 0.005 and sigma for terminal atoms of 0.01
Uanis(N1) \\sim Ueq, Uanis(N1A) \\sim Ueq: with sigma of 0.05 and sigma for
terminal atoms of 0.01
4. Rigid body (RIGU) restrains
 C5, N1, C1, C2, C4, C3, C6, N3, O6, C7, C8, C9, N4, C10, O7, C14, C13, C15,
 C12, N2, C11
 with sigma for 1-2 distances of 0.004 and sigma for 1-3 distances of 0.004
 C4A, C10A, N4A, O7A, C14A, C9A, C13A, C15A, C8A, C12A, N2A, C7A, C11A, N3A,
 C6A, O6A, C5A, C3A, N1A, C2A, C1A
 with sigma for 1-2 distances of 0.004 and sigma for 1-3 distances of 0.004
5. Others
 Fixed Sof: N1(0.5) C1(0.5) H1(0.5) O1W(0.6) H1Wa(0.6) H1Wb(0.6) N2(0.5)
 C2(0.5) H2(0.5) O2W(0.9) H2Wa(0.9) H2Wb(0.9) N3(0.5) H3(0.5) C3(0.5) H3a(0.5)
 N4(0.5) H4(0.5) C4(0.5) C5(0.5) H5a(0.5) O6(0.5) C6(0.5) C7(0.5) H7a(0.5)
 H7b(0.5) O7(0.5) C8(0.5) H8a(0.5) H8b(0.5) C9(0.5) H9a(0.5) H9b(0.5) C10(0.5)
 C11(0.5) H11(0.5) C12(0.5) H12(0.5) C13(0.5) H13(0.5) C14(0.5) C15(0.5)
 H15(0.5) C10A(0.5) N1A(0.5) C1A(0.5) H1A(0.5) C5A(0.5) H5Aa(0.5) C2A(0.5)
 H2A(0.5) C4A(0.5) C3A(0.5) H3Aa(0.5) C6A(0.5) N3A(0.5) H3Ab(0.5) O6A(0.5)
 C7A(0.5) H7Aa(0.5) H7Ab(0.5) C8A(0.5) H8Aa(0.5) H8Ab(0.5) C9A(0.5) H9Aa(0.5)
 H9Ab(0.5) N4A(0.5) H4A(0.5) O7A(0.5) C14A(0.5) C13A(0.5) H13A(0.5) C15A(0.5)
 H15A(0.5) C12A(0.5) H12A(0.5) N2A(0.5) C11A(0.5) H11A(0.5)
6.a Free rotating group:
 O1W(H1Wa,H1Wb), O2W(H2Wa,H2Wb)
6.b Secondary CH2 refined with riding coordinates:
 C7(H7a,H7b), C8(H8a,H8b), C9(H9a,H9b), C7A(H7Aa,H7Ab), C8A(H8Aa,H8Ab),
 C9A(H9Aa,H9Ab)
6.c Aromatic/amide H refined with riding coordinates:
 C1(H1), C2(H2), N3(H3), C3(H3a), N4(H4), C5(H5a), C11(H11), C12(H12),
 C13(H13), C15(H15), C18(H18), C19(H19), C23(H23), C1A(H1A), C5A(H5Aa),
 C2A(H2A), C3A(H3Aa), N3A(H3Ab), N4A(H4A), C13A(H13A), C15A(H15A), C12A(H12A),
 C11A(H11A)
6.d Idealised tetrahedral OH refined as rotating group:
 O5(H5)
;
_olex2_submission_special_instructions 'No special instructions were received'

loop_
_space_group_symop_id
_space_group_symop_operation_xyz
1 x,y,z
2 -x,y,-z+1/2
3 -x,-y,-z
4 x,-y,z-1/2
5 x+1/2,y+1/2,z
6 -x+1/2,y+1/2,-z+1/2
7 -x+1/2,-y+1/2,-z
8 x+1/2,-y+1/2,z-1/2

loop_
_atom_site_label
_atom_site_type_symbol
_atom_site_fract_x
_atom_site_fract_y
_atom_site_fract_z
_atom_site_U_iso_or_equiv
_atom_site_adp_type
_atom_site_occupancy
_atom_site_refinement_flags_posn
_atom_site_refinement_flags_adp
_atom_site_refinement_flags_occupancy
_atom_site_disorder_group
Cd1 Cd 0.020038(19) 0.86750(5) 0.07930(3) 0.02671(17) Uani 1.000000 . . . .
O1 O 0.0195(3) 0.6388(5) 0.0731(3) 0.0488(15) Uani 1.000000 . . . .
N1 N 0.1032(13) 0.907(5) 0.066(2) 0.036(6) Uani 0.500000 D U P 1
C1 C 0.1232(12) 0.857(4) 0.010(2) 0.070(12) Uani 0.500000 D U P 1
H1 H 0.1033(12) 0.803(4) -0.028(2) 0.084(14) Uiso 0.500000 R . P 1
O1W O 0.4275(4) 1.0043(10) 0.5187(6) 0.044(2) Uani 0.600000 . . P .
H1Wa H 0.444(4) 1.029(16) 0.487(7) 0.065(3) Uiso 0.600000 G . P .
H1Wb H 0.449(4) 0.961(15) 0.553(7) 0.065(3) Uiso 0.600000 G . P .
O2 O 0.0531(4) 0.7252(6) 0.1861(4) 0.081(3) Uani 1.000000 . . . .
N2 N 0.4351(9) 0.650(3) 0.5922(15) 0.029(5) Uani 0.500000 D U P 1
C2 C 0.1719(9) 0.883(3) 0.0092(16) 0.051(6) Uani 0.500000 D U P 1
H2 H 0.1839(9) 0.857(3) -0.0325(16) 0.061(7) Uiso 0.500000 R . P 1
O2W O 0.3007(4) 0.7996(12) 0.1517(8) 0.106(4) Uani 0.900000 . . P .
H2Wa H 0.303(7) 0.79(2) 0.200(4) 0.159(6) Uiso 0.900000 G . P .
H2Wb H 0.326(5) 0.762(19) 0.143(10) 0.159(6) Uiso 0.900000 G . P .
O3 O 0.0330(2) 0.0353(5) 0.1646(3) 0.0354(12) Uani 1.000000 . . . .
N3 N 0.2654(7) 1.073(2) 0.2123(14) 0.046(5) Uani 0.500000 D U P 1
H3 H 0.2788(7) 1.032(2) 0.1806(14) 0.055(6) Uiso 0.500000 R . P 1
C3 C 0.2037(10) 0.950(3) 0.0721(16) 0.055(7) Uani 0.500000 D U P 1
H3a H 0.2380(10) 0.961(3) 0.0750(16) 0.066(9) Uiso 0.500000 R . P 1
O4 O 0.0104(2) 0.1444(6) 0.0547(3) 0.0422(14) Uani 1.000000 . . . .
N4 N 0.3290(9) 0.888(2) 0.4364(11) 0.052(6) Uani 0.500000 D U P 1
H4 H 0.3608(9) 0.906(2) 0.4462(11) 0.063(7) Uiso 0.500000 R . P 1
C4 C 0.1839(9) 1.002(3) 0.1304(17) 0.049(7) Uani 0.500000 D U P 1
O5 O 0.1039(3) 0.3482(6) 0.3722(3) 0.066(2) Uani 1.000000 . . . .
H5 H 0.094(4) 0.404(8) 0.3979(8) 0.099(3) Uiso 1.000000 GR . . .
C5 C 0.1334(12) 0.981(6) 0.121(2) 0.037(8) Uani 0.500000 D U P 1
H5a H 0.1186(12) 1.021(6) 0.156(2) 0.044(9) Uiso 0.500000 R . P 1
O6 O 0.1940(6) 1.129(2) 0.2423(11) 0.090(6) Uani 0.500000 D U P 1
C6 C 0.2153(7) 1.072(2) 0.1997(13) 0.049(6) Uani 0.500000 D U P 1
C7 C 0.2988(8) 1.141(2) 0.2793(13) 0.046(5) Uani 0.500000 D U P 1
H7a H 0.2787(8) 1.203(2) 0.2997(13) 0.055(6) Uiso 0.500000 R . P 1
H7b H 0.3240(8) 1.190(2) 0.2618(13) 0.055(6) Uiso 0.500000 R . P 1
O7 O 0.2684(5) 0.7658(18) 0.4565(10) 0.088(6) Uani 0.500000 D U P 1
C8 C 0.3253(9) 1.050(2) 0.3435(14) 0.046(6) Uani 0.500000 D U P 1
H8a H 0.3488(9) 0.997(2) 0.3247(14) 0.055(7) Uiso 0.500000 R . P 1
H8b H 0.3451(9) 1.101(2) 0.3867(14) 0.055(7) Uiso 0.500000 R . P 1
C9 C 0.2894(10) 0.959(3) 0.3743(17) 0.049(7) Uani 0.500000 D U P 1
H9a H 0.2661(10) 1.008(3) 0.3962(17) 0.059(9) Uiso 0.500000 R . P 1
H9b H 0.2704(10) 0.901(3) 0.3341(17) 0.059(9) Uiso 0.500000 R . P 1
C10 C 0.3123(6) 0.7966(17) 0.4739(10) 0.044(4) Uani 0.500000 D U P 1
C11 C 0.4198(11) 0.607(2) 0.6529(15) 0.028(5) Uani 0.500000 D U P 1
H11 H 0.4430(11) 0.563(2) 0.6924(15) 0.033(6) Uiso 0.500000 R . P 1
C12 C 0.3718(11) 0.624(4) 0.6595(18) 0.060(11) Uani 0.500000 D U P 1
H12 H 0.3626(11) 0.596(4) 0.7036(18) 0.072(13) Uiso 0.500000 R . P 1
C13 C 0.3374(9) 0.683(3) 0.5992(13) 0.054(7) Uani 0.500000 D U P 1
H13 H 0.3041(9) 0.693(3) 0.6016(13) 0.065(8) Uiso 0.500000 R . P 1
C14 C 0.3509(6) 0.7275(17) 0.5361(9) 0.035(4) Uani 0.500000 D U P 1
C15 C 0.4052(8) 0.735(3) 0.5427(14) 0.036(6) Uani 0.500000 D U P 1
H15 H 0.4185(8) 0.794(3) 0.5142(14) 0.044(7) Uiso 0.500000 R . P 1
C16 C 0.0398(3) 0.6272(7) 0.1462(4) 0.0322(16) Uani 1.000000 . . . .
C17 C 0.0476(3) 0.4961(7) 0.1800(4) 0.0338(17) Uani 1.000000 . . . .
C18 C 0.0338(3) 0.3829(7) 0.1369(4) 0.0296(16) Uani 1.000000 . . . .
H18 H 0.0182(3) 0.3885(7) 0.0838(4) 0.0355(19) Uiso 1.000000 R . . .
C19 C 0.0660(3) 0.2539(8) 0.2502(4) 0.0374(19) Uani 1.000000 . . . .
H19 H 0.0725(3) 0.1728(8) 0.2738(4) 0.045(2) Uiso 1.000000 R . . .
C20 C 0.0793(4) 0.3650(8) 0.2939(5) 0.049(2) Uani 1.000000 . . . .
C21 C 0.0429(3) 0.2632(7) 0.1715(4) 0.0273(15) Uani 1.000000 . . . .
C22 C 0.0273(3) 0.1380(7) 0.1270(4) 0.0285(15) Uani 1.000000 . . . .
C23 C 0.0699(3) 0.4857(7) 0.2609(4) 0.042(2) Uani 1.000000 . . . .
H23 H 0.0781(3) 0.5600(7) 0.2914(4) 0.050(3) Uiso 1.000000 R . . .
C10A C 0.3295(6) 0.8830(15) 0.5139(8) 0.037(3) Uani 0.500000 D U P 2
N1A N 0.0993(13) 0.907(5) 0.065(2) 0.037(6) Uani 0.500000 D U P 2
C1A C 0.1150(9) 0.849(2) 0.0072(15) 0.035(5) Uani 0.500000 D U P 2
H1A H 0.0912(9) 0.801(2) -0.0289(15) 0.042(6) Uiso 0.500000 R . P 2
C5A C 0.1356(12) 0.968(6) 0.118(3) 0.046(13) Uani 0.500000 D U P 2
H5Aa H 0.1272(12) 0.998(6) 0.162(3) 0.055(15) Uiso 0.500000 R . P 2
C2A C 0.1625(10) 0.858(4) -0.0026(19) 0.081(12) Uani 0.500000 D U P 2
H2A H 0.1711(10) 0.815(4) -0.0434(19) 0.097(14) Uiso 0.500000 R . P 2
C4A C 0.1840(8) 0.989(3) 0.1140(15) 0.039(5) Uani 0.500000 D U P 2
C3A C 0.1981(9) 0.933(3) 0.0517(16) 0.054(8) Uani 0.500000 D U P 2
H3Aa H 0.2306(9) 0.946(3) 0.0461(16) 0.065(9) Uiso 0.500000 R . P 2
C6A C 0.2173(6) 1.075(2) 0.1721(12) 0.040(4) Uani 0.500000 D U P 2
N3A N 0.2650(6) 1.034(2) 0.2009(13) 0.040(4) Uani 0.500000 D U P 2
H3Ab H 0.2738(6) 0.963(2) 0.1835(13) 0.048(5) Uiso 0.500000 R . P 2
O6A O 0.1987(5) 1.1770(14) 0.1908(9) 0.059(4) Uani 0.500000 D U P 2
C7A C 0.3036(8) 1.105(2) 0.2610(12) 0.046(5) Uani 0.500000 D U P 2
H7Aa H 0.3293(8) 1.140(2) 0.2380(12) 0.055(6) Uiso 0.500000 R . P 2
H7Ab H 0.2877(8) 1.178(2) 0.2801(12) 0.055(6) Uiso 0.500000 R . P 2
C8A C 0.3288(8) 1.016(3) 0.3289(13) 0.049(6) Uani 0.500000 D U P 2
H8Aa H 0.3379(8) 0.935(3) 0.3081(13) 0.059(7) Uiso 0.500000 R . P 2
H8Ab H 0.3599(8) 1.056(3) 0.3591(13) 0.059(7) Uiso 0.500000 R . P 2
C9A C 0.2948(10) 0.984(3) 0.3842(17) 0.050(7) Uani 0.500000 D U P 2
H9Aa H 0.2927(10) 1.061(3) 0.4151(17) 0.060(8) Uiso 0.500000 R . P 2
H9Ab H 0.2608(10) 0.964(3) 0.3531(17) 0.060(8) Uiso 0.500000 R . P 2
N4A N 0.3150(8) 0.872(2) 0.4378(10) 0.047(5) Uani 0.500000 D U P 2
H4A H 0.3171(8) 0.797(2) 0.4175(10) 0.056(6) Uiso 0.500000 R . P 2
O7A O 0.3207(5) 0.9778(12) 0.5497(7) 0.053(3) Uani 0.500000 D U P 2
C14A C 0.3602(6) 0.7733(16) 0.5587(9) 0.033(3) Uani 0.500000 D U P 2
C13A C 0.3481(8) 0.713(3) 0.6197(12) 0.050(6) Uani 0.500000 D U P 2
H13A H 0.3179(8) 0.732(3) 0.6318(12) 0.060(8) Uiso 0.500000 R . P 2
C15A C 0.4002(7) 0.709(3) 0.5323(14) 0.032(5) Uani 0.500000 D U P 2
H15A H 0.3994(7) 0.710(3) 0.4797(14) 0.039(6) Uiso 0.500000 R . P 2
C12A C 0.3822(11) 0.623(3) 0.6634(16) 0.048(9) Uani 0.500000 D U P 2
H12A H 0.3744(11) 0.580(3) 0.7048(16) 0.058(10) Uiso 0.500000 R . P 2
N2A N 0.4385(10) 0.646(3) 0.5839(15) 0.032(5) Uani 0.500000 D U P 2
C11A C 0.4273(11) 0.596(3) 0.6460(16) 0.038(7) Uani 0.500000 D U P 2
H11A H 0.4507(11) 0.542(3) 0.6787(16) 0.046(9) Uiso 0.500000 R . P 2

loop_
_atom_site_aniso_label
_atom_site_aniso_U_11
_atom_site_aniso_U_22
_atom_site_aniso_U_33
_atom_site_aniso_U_12
_atom_site_aniso_U_13
_atom_site_aniso_U_23
Cd1 0.0350(3) 0.0153(3) 0.0261(3) -0.0024(2) 0.00167(19) -0.0007(2)
O1 0.089(5) 0.021(3) 0.031(3) 0.014(3) 0.007(3) 0.005(2)
N1 0.036(7) 0.032(7) 0.038(7) -0.000(2) 0.008(2) 0.000(2)
C1 0.052(9) 0.09(2) 0.076(13) -0.028(6) 0.029(5) -0.046(9)
O1W 0.050(6) 0.042(6) 0.038(5) -0.001(5) 0.010(4) 0.001(4)
O2 0.151(8) 0.019(3) 0.040(4) -0.018(4) -0.032(4) 0.005(3)
N2 0.032(6) 0.026(6) 0.028(6) 0.002(2) 0.009(2) 0.002(2)
C2 0.045(8) 0.047(12) 0.064(10) -0.012(5) 0.020(4) -0.020(6)
O2W 0.081(7) 0.088(8) 0.126(9) 0.019(6) -0.011(7) -0.006(8)
O3 0.052(3) 0.013(2) 0.037(3) -0.004(2) 0.005(2) -0.002(2)
N3 0.044(6) 0.041(12) 0.051(8) -0.008(4) 0.009(3) -0.001(5)
C3 0.046(8) 0.054(14) 0.066(11) -0.014(5) 0.018(4) -0.023(7)
O4 0.061(4) 0.037(3) 0.022(3) -0.003(3) 0.001(2) -0.008(2)
N4 0.037(8) 0.060(9) 0.050(9) -0.007(4) -0.006(4) 0.016(5)
C4 0.040(7) 0.049(14) 0.055(10) -0.003(4) 0.009(3) -0.012(6)
O5 0.130(7) 0.025(3) 0.021(3) -0.000(4) -0.016(3) 0.003(2)
C5 0.039(7) 0.026(14) 0.042(10) 0.002(4) 0.005(3) 0.002(6)
O6 0.050(7) 0.133(15) 0.087(10) -0.016(6) 0.017(5) -0.065(8)
C6 0.043(6) 0.052(12) 0.051(10) -0.009(4) 0.010(3) -0.010(6)
C7 0.041(8) 0.038(9) 0.056(8) -0.003(4) 0.007(4) -0.003(4)
O7 0.039(5) 0.109(12) 0.098(11) -0.014(4) -0.012(4) 0.058(8)
C8 0.046(9) 0.033(10) 0.054(9) -0.002(5) 0.004(4) -0.005(5)
C9 0.044(9) 0.046(13) 0.044(11) -0.009(5) -0.010(4) 0.004(6)
C10 0.037(5) 0.046(8) 0.044(7) 0.001(3) 0.002(3) 0.006(4)
C11 0.045(9) 0.009(9) 0.031(7) -0.004(4) 0.013(3) -0.005(4)
C12 0.046(9) 0.09(2) 0.046(10) 0.016(6) 0.022(4) 0.026(8)
C13 0.046(8) 0.070(16) 0.047(8) 0.007(5) 0.014(4) 0.017(6)
C14 0.034(5) 0.034(8) 0.034(6) 0.001(3) 0.006(3) -0.002(4)
C15 0.037(6) 0.033(11) 0.038(9) 0.003(4) 0.008(3) 0.008(5)
C16 0.036(4) 0.022(4) 0.035(4) 0.002(3) 0.002(3) -0.003(3)
C17 0.043(4) 0.025(4) 0.029(4) -0.008(3) 0.001(3) -0.003(3)
C18 0.038(4) 0.023(4) 0.025(3) -0.003(3) 0.002(3) 0.005(3)
C19 0.057(5) 0.024(4) 0.025(4) -0.005(4) 0.001(3) 0.008(3)
C20 0.083(7) 0.025(4) 0.028(4) -0.003(4) -0.005(4) -0.004(3)
C21 0.030(4) 0.019(4) 0.032(4) -0.009(3) 0.005(3) -0.003(3)
C22 0.030(4) 0.026(4) 0.030(4) -0.001(3) 0.008(3) 0.001(3)
C23 0.068(6) 0.018(4) 0.025(4) -0.006(4) -0.011(4) -0.004(3)
C10A 0.030(6) 0.037(6) 0.038(5) 0.000(3) 0.001(3) -0.005(3)
N1A 0.036(7) 0.032(7) 0.040(7) 0.000(2) 0.008(2) 0.000(2)
C1A 0.035(8) 0.023(10) 0.044(8) 0.002(4) 0.007(3) 0.002(4)
C5A 0.037(7) 0.05(3) 0.053(12) -0.003(6) 0.009(4) -0.011(9)
C2A 0.043(8) 0.13(2) 0.078(13) -0.026(6) 0.022(4) -0.055(9)
C4A 0.033(6) 0.040(10) 0.040(8) 0.001(3) 0.003(3) 0.002(5)
C3A 0.032(7) 0.076(16) 0.054(10) -0.008(5) 0.009(4) -0.020(6)
C6A 0.036(6) 0.039(7) 0.041(9) -0.000(3) 0.001(3) 0.005(4)
N3A 0.034(5) 0.038(10) 0.041(8) -0.002(4) 0.001(3) 0.008(5)
O6A 0.042(6) 0.052(7) 0.068(9) 0.008(4) -0.009(5) -0.012(5)
C7A 0.032(7) 0.045(10) 0.052(8) 0.001(5) -0.003(4) -0.000(4)
C8A 0.036(8) 0.050(13) 0.050(8) 0.000(5) -0.009(4) 0.002(6)
C9A 0.040(10) 0.049(12) 0.048(9) -0.002(6) -0.008(5) 0.001(5)
N4A 0.050(12) 0.046(8) 0.038(5) 0.008(5) -0.001(3) -0.005(3)
O7A 0.058(7) 0.047(6) 0.047(6) 0.012(4) 0.002(5) -0.010(4)
C14A 0.030(6) 0.036(6) 0.028(6) -0.001(3) 0.001(3) -0.008(3)
C13A 0.042(8) 0.066(12) 0.044(8) 0.009(5) 0.013(4) 0.012(6)
C15A 0.036(7) 0.029(10) 0.031(7) 0.001(4) 0.008(3) 0.004(4)
C12A 0.043(9) 0.066(16) 0.040(10) 0.009(6) 0.015(5) 0.013(6)
N2A 0.036(6) 0.030(6) 0.030(6) 0.002(2) 0.009(2) 0.004(2)
C11A 0.041(9) 0.041(14) 0.034(8) 0.003(5) 0.012(4) 0.011(5)

loop_
_atom_type_symbol
_atom_type_scat_dispersion_real
_atom_type_scat_dispersion_imag
_atom_type_scat_Cromer_Mann_a1
_atom_type_scat_Cromer_Mann_a2
_atom_type_scat_Cromer_Mann_a3
_atom_type_scat_Cromer_Mann_a4
_atom_type_scat_Cromer_Mann_b1
_atom_type_scat_Cromer_Mann_b2
_atom_type_scat_Cromer_Mann_b3
_atom_type_scat_Cromer_Mann_b4
_atom_type_scat_Cromer_Mann_c
_atom_type_scat_source
_atom_type_scat_dispersion_source
C 0.01788 0.00908 2.31000 1.02000 1.58860 0.86500 20.84390 10.20750 0.56870 51.65120 0.21560 'International Tables Volume C Table 6.1.1.4 (pp. 500-502)' 'Brennan, Cowan, Rev. Sci. Instrum., 1992, 63, 850'
Cd 0.13958 4.66053 19.22140 17.64440 4.46100 1.60290 0.59460 6.90890 24.70080 87.48250 5.06940 'International Tables Volume C Table 6.1.1.4 (pp. 500-502)' 'Brennan, Cowan, Rev. Sci. Instrum., 1992, 63, 850'
H 0.00000 0.00000 0.49300 0.32291 0.14019 0.04081 10.51090 26.12570 3.14236 57.79970 0.00304 'International Tables Volume C Table 6.1.1.4 (pp. 500-502)' 'Brennan, Cowan, Rev. Sci. Instrum., 1992, 63, 850'
N 0.03110 0.01806 12.21260 3.13220 2.01250 1.16630 0.00570 9.89330 28.99750 0.58260 -11.52900 'International Tables Volume C Table 6.1.1.4 (pp. 500-502)' 'Brennan, Cowan, Rev. Sci. Instrum., 1992, 63, 850'
O 0.04960 0.03233 3.04850 2.28680 1.54630 0.86700 13.27710 5.70110 0.32390 32.90890 0.25080 'International Tables Volume C Table 6.1.1.4 (pp. 500-502)' 'Brennan, Cowan, Rev. Sci. Instrum., 1992, 63, 850'

loop_
_geom_angle_atom_site_label_1
_geom_angle_atom_site_label_2
_geom_angle_atom_site_label_3
_geom_angle
_geom_angle_site_symmetry_1
_geom_angle_site_symmetry_3
_geom_angle_publ_flag
N1 Cd1 O1 99.3(13) . . y
O2 Cd1 O1 54.5(2) . . y
O2 Cd1 N1 90.9(14) . . y
N2 Cd1 O1 86.3(7) 8_465 . y
N2 Cd1 N1 174.3(15) 8_465 . y
N2 Cd1 O2 92.7(8) 8_465 . y
O3 Cd1 O1 142.26(19) 1_565 . y
O3 Cd1 N1 87.3(8) 1_565 . y
O3 Cd1 O2 88.6(2) 1_565 . y
O3 Cd1 N2 88.5(6) 1_565 8_465 y
O4 Cd1 O1 84.4(2) 3_565 . y
O4 Cd1 N1 89.8(10) 3_565 . y
O4 Cd1 O2 138.4(2) 3_565 . y
O4 Cd1 N2 90.3(6) 3_565 8_465 y
O4 Cd1 O3 132.99(19) 3_565 1_565 y
N1A Cd1 O1 99.5(13) . . y
N1A Cd1 N1 1(3) . . y
N1A Cd1 O2 91.6(15) . . y
N1A Cd1 N2 174.0(16) . 8_465 y
N1A Cd1 O3 87.5(9) . 1_565 y
N1A Cd1 O4 89.2(10) . 3_565 y
N2A Cd1 O1 86.9(8) 8_465 . y
N2A Cd1 N1 172.7(17) 8_465 . y
N2A Cd1 O2 95.7(8) 8_465 . y
N2A Cd1 N2 3.4(13) 8_465 8_465 y
N2A Cd1 O3 90.1(6) 8_465 1_565 y
N2A Cd1 O4 87.0(7) 8_465 3_565 y
N2A Cd1 N1A 172.2(17) 8_465 . y
C16 O1 Cd1 92.9(4) . . ?
C1 N1 Cd1 126(2) . . ?
C5 N1 Cd1 117(2) . . ?
C5 N1 C1 118(3) . . ?
H1 C1 N1 119.5(16) . . ?
C2 C1 N1 121(2) . . ?
C2 C1 H1 119.5(16) . . ?
H1Wb O1W H1Wa 104.5 . . ?
C16 O2 Cd1 93.0(5) . . ?
C11 N2 Cd1 125.0(17) . 8_566 ?
C15 N2 Cd1 114.7(16) . 8_566 ?
C15 N2 C11 119(2) . . ?
H2 C2 C1 120.4(16) . . ?
C3 C2 C1 119(2) . . ?
C3 C2 H2 120.4(13) . . ?
H2Wb O2W H2Wa 104.5 . . ?
C22 O3 Cd1 108.2(5) . 1_545 ?
C6 N3 H3 119.2(11) . . ?
C7 N3 H3 119.2(12) . . ?
C7 N3 C6 121.7(18) . . ?
H3a C3 C2 120.0(13) . . ?
C4 C3 C2 120(2) . . ?
C4 C3 H3a 120.0(12) . . ?
C22 O4 Cd1 173.9(5) . 3_565 ?
C9 N4 H4 121.8(12) . . ?
C10 N4 H4 121.8(12) . . ?
C10 N4 C9 116.4(19) . . ?
C5 C4 C3 115(2) . . ?
C6 C4 C3 123.2(18) . . ?
C6 C4 C5 122(2) . . ?
C20 O5 H5 109.5 . . ?
C4 C5 N1 126(3) . . ?
H5a C5 N1 116.8(18) . . ?
H5a C5 C4 116.8(16) . . ?
C4 C6 N3 118.8(17) . . ?
O6 C6 N3 122.3(18) . . ?
O6 C6 C4 118.8(17) . . ?
H7a C7 N3 109.1(11) . . ?
H7b C7 N3 109.1(13) . . ?
H7b C7 H7a 107.82413477(2) . . ?
C8 C7 N3 112.6(18) . . ?
C8 C7 H7a 109.1(12) . . ?
C8 C7 H7b 109.1(12) . . ?
H8a C8 C7 108.5(12) . . ?
H8b C8 C7 108.5(12) . . ?
H8b C8 H8a 107.53581142(4) . . ?
C9 C8 C7 114.9(19) . . ?
C9 C8 H8a 108.5(17) . . ?
C9 C8 H8b 108.5(16) . . ?
C8 C9 N4 98.9(19) . . ?
H9a C9 N4 112.0(18) . . ?
H9a C9 C8 112.0(17) . . ?
H9b C9 N4 112.0(17) . . ?
H9b C9 C8 112.0(16) . . ?
H9b C9 H9a 109.667690974(15) . . ?
O7 C10 N4 121.4(17) . . ?
C14 C10 N4 116.7(16) . . ?
C14 C10 O7 121.8(16) . . ?
H11 C11 N2 118.5(14) . . ?
C12 C11 N2 123(2) . . ?
C12 C11 H11 118.5(14) . . ?
H12 C12 C11 121.1(14) . . ?
C13 C12 C11 118(2) . . ?
C13 C12 H12 121.1(14) . . ?
H13 C13 C12 119.3(14) . . ?
C14 C13 C12 121(2) . . ?
C14 C13 H13 119.3(11) . . ?
C13 C14 C10 118.9(16) . . ?
C15 C14 C10 122.6(16) . . ?
C15 C14 C13 116.6(17) . . ?
C14 C15 N2 116(2) . . ?
H15 C15 N2 121.8(15) . . ?
H15 C15 C14 121.8(12) . . ?
O2 C16 O1 119.5(7) . . ?
C17 C16 O1 118.6(6) . . ?
C17 C16 O2 121.8(7) . . ?
C18 C17 C16 123.7(7) . . ?
C23 C17 C16 117.6(7) . . ?
C23 C17 C18 118.6(7) . . ?
H18 C18 C17 119.5(4) . . ?
C21 C18 C17 121.0(6) . . ?
C21 C18 H18 119.5(4) . . ?
C20 C19 H19 120.1(5) . . ?
C21 C19 H19 120.1(4) . . ?
C21 C19 C20 119.8(7) . . ?
C19 C20 O5 116.6(7) . . ?
C23 C20 O5 122.0(7) . . ?
C23 C20 C19 121.4(7) . . ?
C19 C21 C18 119.9(7) . . ?
C22 C21 C18 122.5(6) . . ?
C22 C21 C19 117.6(6) . . ?
O4 C22 O3 124.1(7) . . ?
C21 C22 O3 117.7(6) . . ?
C21 C22 O4 118.1(7) . . ?
C20 C23 C17 119.2(7) . . ?
H23 C23 C17 120.4(4) . . ?
H23 C23 C20 120.4(4) . . ?
O7A C10A N4A 123.9(16) . . ?
C14A C10A N4A 117.2(15) . . ?
C14A C10A O7A 118.8(13) . . ?
C1A N1A Cd1 121(2) . . ?
C5A N1A Cd1 124(2) . . ?
C5A N1A C1A 115(3) . . ?
H1A C1A N1A 117.3(15) . . ?
C2A C1A N1A 125(2) . . ?
C2A C1A H1A 117.3(14) . . ?
H5Aa C5A N1A 116.9(19) . . ?
C4A C5A N1A 126(3) . . ?
C4A C5A H5Aa 116.9(15) . . ?
H2A C2A C1A 121.5(14) . . ?
C3A C2A C1A 117(2) . . ?
C3A C2A H2A 121.5(13) . . ?
C3A C4A C5A 117(2) . . ?
C6A C4A C5A 119(2) . . ?
C6A C4A C3A 123.8(19) . . ?
C4A C3A C2A 119.2(19) . . ?
H3Aa C3A C2A 120.4(13) . . ?
H3Aa C3A C4A 120.4(12) . . ?
N3A C6A C4A 115.7(17) . . ?
O6A C6A C4A 118.2(16) . . ?
O6A C6A N3A 126.0(17) . . ?
H3Ab N3A C6A 118.1(11) . . ?
C7A N3A C6A 123.8(18) . . ?
C7A N3A H3Ab 118.1(11) . . ?
H7Aa C7A N3A 109.5(12) . . ?
H7Ab C7A N3A 109.5(11) . . ?
H7Ab C7A H7Aa 108.0 . . ?
C8A C7A N3A 110.9(17) . . ?
C8A C7A H7Aa 109.5(12) . . ?
C8A C7A H7Ab 109.5(13) . . ?
H8Aa C8A C7A 108.8(13) . . ?
H8Ab C8A C7A 108.8(12) . . ?
H8Ab C8A H8Aa 107.6 . . ?
C9A C8A C7A 114.0(19) . . ?
C9A C8A H8Aa 108.8(18) . . ?
C9A C8A H8Ab 108.8(15) . . ?
H9Aa C9A C8A 109.1(18) . . ?
H9Ab C9A C8A 109.1(14) . . ?
H9Ab C9A H9Aa 107.85007377(4) . . ?
N4A C9A C8A 112(2) . . ?
N4A C9A H9Aa 109.1(17) . . ?
N4A C9A H9Ab 109.1(14) . . ?
C9A N4A C10A 123(2) . . ?
H4A N4A C10A 118.3(11) . . ?
H4A N4A C9A 118.3(17) . . ?
C13A C14A C10A 122.9(16) . . ?
C15A C14A C10A 122.1(15) . . ?
C15A C14A C13A 114.3(18) . . ?
H13A C13A C14A 120.7(11) . . ?
C12A C13A C14A 118.6(19) . . ?
C12A C13A H13A 120.7(14) . . ?
H15A C15A C14A 119.8(11) . . ?
N2A C15A C14A 120(2) . . ?
N2A C15A H15A 119.8(14) . . ?
H12A C12A C13A 119.7(14) . . ?
C11A C12A C13A 121(2) . . ?
C11A C12A H12A 119.7(14) . . ?
C15A N2A Cd1 126.5(17) . 8_566 ?
C11A N2A Cd1 117.2(17) . 8_566 ?
C11A N2A C15A 116(2) . . ?
N2A C11A C12A 122(2) . . ?
H11A C11A C12A 118.9(14) . . ?
H11A C11A N2A 118.9(14) . . ?

loop_
_geom_bond_atom_site_label_1
_geom_bond_atom_site_label_2
_geom_bond_distance
_geom_bond_site_symmetry_2
_geom_bond_publ_flag
Cd1 O1 2.356(5) . y
Cd1 N1 2.38(3) . y
Cd1 O2 2.378(6) . y
Cd1 N2 2.40(2) 8_465 y
Cd1 O3 2.264(5) 1_565 y
Cd1 O4 2.312(5) 3_565 y
Cd1 N1A 2.28(3) . y
Cd1 N2A 2.26(2) 8_465 y
O1 C16 1.276(9) . ?
N1 C1 1.37(3) . ?
N1 C5 1.33(3) . ?
C1 H1 0.9300 . ?
C1 C2 1.36(2) . ?
O1W H1Wa 0.8503 . ?
O1W H1Wb 0.8501 . ?
O2 C16 1.232(9) . ?
N2 C11 1.33(2) . ?
N2 C15 1.35(2) . ?
C2 H2 0.9300 . ?
C2 C3 1.40(2) . ?
O2W H2Wa 0.8500 . ?
O2W H2Wb 0.8497 . ?
O3 C22 1.240(9) . ?
N3 H3 0.8600 . ?
N3 C6 1.33(2) . ?
N3 C7 1.47(2) . ?
C3 H3a 0.9300 . ?
C3 C4 1.40(2) . ?
O4 C22 1.247(8) . ?
N4 H4 0.8600 . ?
N4 C9 1.52(2) . ?
N4 C10 1.30(2) . ?
C4 C5 1.36(2) . ?
C4 C6 1.49(2) . ?
O5 H5 0.8200 . ?
O5 C20 1.388(9) . ?
C5 H5a 0.9300 . ?
O6 C6 1.22(2) . ?
C7 H7a 0.9700 . ?
C7 H7b 0.9700 . ?
C7 C8 1.51(2) . ?
O7 C10 1.198(18) . ?
C8 H8a 0.9700 . ?
C8 H8b 0.9700 . ?
C8 C9 1.56(3) . ?
C9 H9a 0.9700 . ?
C9 H9b 0.9700 . ?
C10 C14 1.489(19) . ?
C11 H11 0.9300 . ?
C11 C12 1.36(2) . ?
C12 H12 0.9300 . ?
C12 C13 1.37(2) . ?
C13 H13 0.9300 . ?
C13 C14 1.35(2) . ?
C14 C15 1.46(2) . ?
C15 H15 0.9300 . ?
C16 C17 1.469(11) . ?
C17 C18 1.391(10) . ?
C17 C23 1.410(10) . ?
C18 H18 0.9300 . ?
C18 C21 1.370(10) . ?
C19 H19 0.9300 . ?
C19 C20 1.376(11) . ?
C19 C21 1.378(10) . ?
C20 C23 1.369(11) . ?
C21 C22 1.513(10) . ?
C23 H23 0.9300 . ?
C10A N4A 1.31(2) . ?
C10A O7A 1.223(17) . ?
C10A C14A 1.501(18) . ?
N1A C1A 1.36(2) . ?
N1A C5A 1.33(3) . ?
C1A H1A 0.9300 . ?
C1A C2A 1.36(2) . ?
C5A H5Aa 0.9300 . ?
C5A C4A 1.36(2) . ?
C2A H2A 0.9300 . ?
C2A C3A 1.41(2) . ?
C4A C3A 1.39(2) . ?
C4A C6A 1.48(2) . ?
C3A H3Aa 0.9300 . ?
C6A N3A 1.33(2) . ?
C6A O6A 1.25(2) . ?
N3A H3Ab 0.8600 . ?
N3A C7A 1.48(2) . ?
C7A H7Aa 0.9700 . ?
C7A H7Ab 0.9700 . ?
C7A C8A 1.53(2) . ?
C8A H8Aa 0.9700 . ?
C8A H8Ab 0.9700 . ?
C8A C9A 1.56(3) . ?
C9A H9Aa 0.9700 . ?
C9A H9Ab 0.9700 . ?
C9A N4A 1.51(2) . ?
N4A H4A 0.8600 . ?
C14A C13A 1.36(2) . ?
C14A C15A 1.46(2) . ?
C13A H13A 0.9300 . ?
C13A C12A 1.40(2) . ?
C15A H15A 0.9300 . ?
C15A N2A 1.36(2) . ?
C12A H12A 0.9300 . ?
C12A C11A 1.38(2) . ?
N2A C11A 1.33(2) . ?
C11A H11A 0.9300 . ?

loop_
_geom_torsion_atom_site_label_1
_geom_torsion_atom_site_label_2
_geom_torsion_atom_site_label_3
_geom_torsion_atom_site_label_4
_geom_torsion
_geom_torsion_site_symmetry_1
_geom_torsion_site_symmetry_2
_geom_torsion_site_symmetry_3
_geom_torsion_site_symmetry_4
_geom_torsion_publ_flag
Cd1 O1 C16 O2 -4.0(7) . . . . ?
Cd1 O1 C16 C17 177.3(4) . . . . ?
Cd1 N1 C1 C2 -178(3) . . . . ?
Cd1 N1 C5 C4 171(3) . . . . ?
Cd1 O2 C16 O1 4.0(7) . . . . ?
Cd1 O2 C16 C17 -177.4(4) . . . . ?
Cd1 N2 C11 C12 177(3) 8_566 . . . ?
Cd1 N2 C15 C14 166.7(17) 8_566 . . . ?
Cd1 O3 C22 O4 9.0(5) 1_545 . . . ?
Cd1 O3 C22 C21 -169.6(4) 1_545 . . . ?
Cd1 N1A C1A C2A -174(3) . . . . ?
Cd1 N1A C5A C4A 177(4) . . . . ?
Cd1 N2A C15A C14A -145(2) 8_566 . . . ?
Cd1 N2A C11A C12A 166(2) 8_566 . . . ?
O1 C16 C17 C18 -0.4(9) . . . . ?
O1 C16 C17 C23 -179.8(8) . . . . ?
N1 C1 C2 C3 8(6) . . . . ?
N1 C5 C4 C3 6(8) . . . . ?
N1 C5 C4 C6 -172(5) . . . . ?
C1 C2 C3 C4 -7(4) . . . . ?
O2 C16 C17 C18 -179.1(9) . . . . ?
O2 C16 C17 C23 1.6(11) . . . . ?
N2 C11 C12 C13 3(3) . . . . ?
N2 C15 C14 C10 -168(2) . . . . ?
N2 C15 C14 C13 28(3) . . . . ?
C2 C3 C4 C5 0(4) . . . . ?
C2 C3 C4 C6 179(3) . . . . ?
O3 C22 C21 C18 -173.7(7) . . . . ?
O3 C22 C21 C19 4.7(8) . . . . ?
N3 C6 C4 C3 -9(3) . . . . ?
N3 C6 C4 C5 170(4) . . . . ?
N3 C7 C8 C9 -55(2) . . . . ?
C3 C4 C6 O6 170(3) . . . . ?
O4 C22 C21 C18 7.7(8) . . . . ?
O4 C22 C21 C19 -173.9(7) . . . . ?
N4 C9 C8 C7 -179.3(19) . . . . ?
N4 C10 C14 C13 148(2) . . . . ?
N4 C10 C14 C15 -16(3) . . . . ?
O5 C20 C19 C21 -178.0(8) . . . . ?
O5 C20 C23 C17 176.1(10) . . . . ?
O7 C10 C14 C13 -36(3) . . . . ?
O7 C10 C14 C15 161(2) . . . . ?
C10 C14 C13 C12 -177(3) . . . . ?
C11 C12 C13 C14 -2(5) . . . . ?
C12 C13 C14 C15 -13(4) . . . . ?
C16 C17 C18 C21 178.9(7) . . . . ?
C16 C17 C23 C20 -177.8(9) . . . . ?
C17 C18 C21 C19 0.1(9) . . . . ?
C17 C18 C21 C22 178.4(7) . . . . ?
C17 C23 C20 C19 -2.2(11) . . . . ?
C18 C21 C19 C20 0.6(9) . . . . ?
C10A N4A C9A C8A 118(2) . . . . ?
C10A C14A C13A C12A -173(2) . . . . ?
C10A C14A C15A N2A 156(2) . . . . ?
N1A C1A C2A C3A -1(4) . . . . ?
N1A C5A C4A C3A -6(9) . . . . ?
N1A C5A C4A C6A 171(6) . . . . ?
C1A C2A C3A C4A 3(4) . . . . ?
C5A C4A C3A C2A -1(5) . . . . ?
C5A C4A C6A N3A 137(4) . . . . ?
C5A C4A C6A O6A -41(4) . . . . ?
C2A C3A C4A C6A -177(3) . . . . ?
C4A C6A N3A C7A -178.4(19) . . . . ?
C6A N3A C7A C8A 128(2) . . . . ?
N3A C7A C8A C9A -75(2) . . . . ?
C7A C8A C9A N4A 166(2) . . . . ?
C14A C13A C12A C11A 1(3) . . . . ?
C14A C15A N2A C11A 29(3) . . . . ?
C13A C12A C11A N2A -6(4) . . . . ?
C15A N2A C11A C12A -10(4) . . . . ?

loop_
_restr_equal_distance_atom_site_label_1
_restr_equal_distance_atom_site_label_2
_restr_equal_distance_site_symmetry_2
_restr_equal_distance_class_id
N1 C1 1 1
N1 C2 1 25
N1 C4 1 26
N1 C5 1 4
C1 C2 1 5
C1 C3 1 27
C1 C5 1 28
N2 C11 1 2
N2 C12 1 6
N2 C14 1 7
N2 C15 1 3
C2 C3 1 8
C2 C4 1 29
N3 C4 1 30
N3 O6 1 31
N3 C6 1 9
N3 C7 1 10
N3 C8 1 32
C3 C4 1 11
C3 C5 1 33
C3 C6 1 34
N4 O7 1 35
N4 C8 1 36
N4 C9 1 12
N4 C10 1 13
N4 C14 1 37
C4 C5 1 14
C4 O6 1 38
C4 C6 1 15
C5 C6 1 39
O6 C6 1 16
C6 C7 1 40
C7 C8 1 17
C7 C9 1 41
O7 C10 1 18
O7 C14 1 42
C8 C9 1 19
C9 C10 1 43
C10 C13 1 44
C10 C14 1 20
C10 C15 1 45
C11 C12 1 21
C11 C13 1 46
C11 C15 1 47
C12 C13 1 22
C12 C14 1 48
C13 C14 1 23
C13 C15 1 49
C14 C15 1 24
C10A C14A 1 20
C10A C13A 1 44
C10A C15A 1 45
N1A C1A 1 1
N1A C5A 1 4
N1A C2A 1 25
N1A C4A 1 26
C1A C5A 1 28
C1A C2A 1 5
C1A C3A 1 27
C5A C6A 1 39
C2A C4A 1 29
C2A C3A 1 8
C4A C5A 1 14
C4A C6A 1 15
C4A O6A 1 38
C3A C5A 1 33
C3A C4A 1 11
C3A C6A 1 34
C6A C7A 1 40
N3A C4A 1 30
N3A C6A 1 9
N3A O6A 1 31
N3A C7A 1 10
N3A C8A 1 32
O6A C6A 1 16
C7A C8A 1 17
C7A C9A 1 41
C8A C9A 1 19
C9A C10A 1 43
N4A C10A 1 13
N4A C8A 1 36
N4A C9A 1 12
N4A O7A 1 35
N4A C14A 1 37
O7A C10A 1 18
O7A C14A 1 42
C14A C15A 1 24
C13A C14A 1 23
C13A C15A 1 49
C12A C14A 1 48
C12A C13A 1 22
N2A C14A 1 7
N2A C15A 1 3
N2A C12A 1 6
N2A C11A 1 2
C11A C13A 1 46
C11A C15A 1 47
C11A C12A 1 21

loop_
_restr_equal_distance_class_class_id
_restr_equal_distance_class_target_weight_param
_restr_equal_distance_class_average
_restr_equal_distance_class_esd
_restr_equal_distance_class_diff_max
1 0.0200 1.3605 0.0049 0.0049
2 0.0200 1.3302 0.0046 0.0046
3 0.0200 1.3520 0.0034 0.0034
4 0.0200 1.3266 0.0002 0.0002
5 0.0200 1.3589 0.0017 0.0017
6 0.0400 2.3672 0.0015 0.0015
7 0.0400 2.4164 0.0292 0.0292
8 0.0200 1.4068 0.0028 0.0028
9 0.0200 1.3311 0.0034 0.0034
10 0.0200 1.4762 0.0036 0.0036
11 0.0200 1.3955 0.0036 0.0036
12 0.0200 1.5107 0.0044 0.0044
13 0.0200 1.3066 0.0045 0.0045
14 0.0200 1.3616 0.0004 0.0004
15 0.0200 1.4827 0.0053 0.0053
16 0.0200 1.2336 0.0127 0.0127
17 0.0200 1.5178 0.0125 0.0125
18 0.0200 1.2107 0.0128 0.0128
19 0.0200 1.5580 0.0007 0.0007
20 0.0200 1.4951 0.0059 0.0059
21 0.0200 1.3687 0.0089 0.0089
22 0.0200 1.3814 0.0152 0.0152
23 0.0200 1.3578 0.0059 0.0059
24 0.0200 1.4610 0.0020 0.0020
25 0.0400 2.3920 0.0194 0.0194
26 0.0400 2.3987 0.0014 0.0014
27 0.0400 2.3719 0.0136 0.0136
28 0.0400 2.2797 0.0223 0.0223
29 0.0400 2.4215 0.0051 0.0051
30 0.0400 2.4037 0.0212 0.0212
31 0.0400 2.2667 0.0334 0.0334
32 0.0400 2.4789 0.0008 0.0008
33 0.0400 2.3400 0.0086 0.0086
34 0.0400 2.5358 0.0044 0.0044
35 0.0400 2.2090 0.0285 0.0285
36 0.0400 2.4408 0.1055 0.1055
37 0.0400 2.3902 0.0119 0.0119
38 0.0400 2.3384 0.0022 0.0022
39 0.0400 2.4674 0.0205 0.0205
40 0.0400 2.4648 0.0185 0.0185
41 0.0400 2.5862 0.0035 0.0035
42 0.0400 2.3511 0.0012 0.0012
43 0.0400 2.4391 0.0426 0.0426
44 0.0400 2.4823 0.0348 0.0348
45 0.0400 2.5898 0.0039 0.0039
46 0.0400 2.3716 0.0384 0.0384
47 0.0400 2.2916 0.0160 0.0160
48 0.0400 2.3724 0.0012 0.0012
49 0.0400 2.3833 0.0083 0.0083

loop_
_restr_U_iso_atom_site_label
_restr_U_iso_weight_param
N1 0.0050
N1 0.0500
N2 0.0050
N1A 0.0500
N1A 0.0050
N2A 0.0050

loop_
_restr_rigu_atom_site_label_1
_restr_rigu_atom_site_label_2
_restr_rigu_target_weight_param
_restr_rigu_u13_diff
_restr_rigu_u23_diff
_restr_rigu_u33_diff
N1 C1 0.004000 0.000802 0.002094 -0.002930
N1 C2 0.004000 0.002050 -0.001882 -0.003789
N1 C4 0.004000 0.000210 -0.001582 -0.002230
N1 C5 0.004000 -0.001361 0.001880 -0.000291
C1 C2 0.004000 0.000429 -0.000667 0.001424
C1 C3 0.004000 0.001720 -0.001554 0.000916
C1 C5 0.004000 0.002930 0.000427 -0.001407
N2 C11 0.004000 0.002318 -0.002046 -0.001610
N2 C12 0.004000 -0.001171 0.004108 -0.002948
N2 C14 0.004000 0.003236 0.001203 -0.002563
N2 C15 0.004000 0.000200 0.000312 -0.001121
C2 C3 0.004000 0.001259 -0.000154 0.000943
C2 C4 0.004000 0.007778 -0.003277 -0.000949
N3 C4 0.004000 -0.001912 -0.002236 0.001423
N3 O6 0.004000 0.001954 0.006678 -0.001043
N3 C6 0.004000 -0.000220 0.000899 0.000428
N3 C7 0.004000 -0.000247 0.001663 -0.000685
N3 C8 0.004000 0.002917 0.002863 0.001426
C3 C4 0.004000 0.000426 -0.000494 0.000091
C3 C5 0.004000 -0.004145 0.000315 0.000370
C3 C6 0.004000 0.009812 -0.006790 0.000113
N4 O7 0.004000 -0.005159 0.001916 -0.001852
N4 C8 0.004000 -0.007919 -0.012121 -0.008753
N4 C9 0.004000 0.002026 -0.000784 -0.002436
N4 C10 0.004000 -0.000548 0.000950 -0.000089
N4 C14 0.004000 0.000961 -0.005645 0.002378
C4 C5 0.004000 0.001240 0.000120 -0.000674
C4 O6 0.004000 0.003322 -0.002592 0.000944
C4 C6 0.004000 0.000918 -0.000861 0.000630
C5 C6 0.004000 -0.001677 0.003004 -0.000714
O6 C6 0.004000 0.002981 -0.001570 -0.000718
C6 C7 0.004000 0.003554 0.000311 -0.000535
C7 C8 0.004000 0.000534 -0.000549 0.002470
C7 C9 0.004000 0.003690 0.009369 0.004229
O7 C10 0.004000 -0.001880 -0.000228 -0.002083
O7 C14 0.004000 0.003739 -0.001059 0.000351
C8 C9 0.004000 0.002772 0.000412 -0.001005
C9 C10 0.004000 -0.000832 -0.001848 0.001579
C10 C13 0.004000 -0.007786 -0.003964 0.000480
C10 C14 0.004000 0.000445 -0.001281 0.000871
C10 C15 0.004000 0.006505 -0.001148 0.000663
C11 C12 0.004000 0.002063 -0.001323 0.004331
C11 C13 0.004000 0.008396 0.002149 0.000664
C11 C15 0.004000 -0.004464 0.008217 -0.001153
C12 C13 0.004000 -0.001536 0.000842 -0.000088
C12 C14 0.004000 -0.008053 0.004126 -0.000887
C13 C14 0.004000 0.002033 0.002359 0.001063
C13 C15 0.004000 -0.003800 -0.004681 0.004729
C14 C15 0.004000 0.000159 0.001644 -0.002319
C10A C9A 0.004000 -0.006346 0.004528 -0.003836
C10A N4A 0.004000 -0.001181 -0.000114 0.000573
C10A O7A 0.004000 -0.000580 -0.000012 -0.000485
C10A C14A 0.004000 -0.002087 0.000732 -0.000257
C10A C13A 0.004000 -0.009980 0.006060 -0.000066
C10A C15A 0.004000 0.000625 -0.006215 0.001523
N1A C1A 0.004000 0.004582 0.002953 -0.002790
N1A C5A 0.004000 -0.000137 0.002297 -0.000054
N1A C2A 0.004000 -0.001186 -0.002406 -0.003257
N1A C4A 0.004000 0.004077 -0.004301 0.001886
C1A C5A 0.004000 0.001012 -0.000530 -0.000934
C1A C2A 0.004000 0.000515 -0.000539 -0.000147
C1A C3A 0.004000 0.009087 -0.005718 0.002425
C5A C4A 0.004000 -0.000582 -0.000245 0.001712
C5A C3A 0.004000 -0.001985 -0.002747 0.002823
C5A C6A 0.004000 0.001312 -0.000991 0.000006
C2A C4A 0.004000 0.000130 0.001522 -0.000524
C2A C3A 0.004000 0.001912 0.001155 0.001091
C4A C3A 0.004000 0.001194 -0.001110 0.000930
C4A C6A 0.004000 0.000881 0.001251 -0.001009
C4A N3A 0.004000 -0.000267 0.000422 0.000848
C4A O6A 0.004000 0.001248 0.002413 -0.003591
C3A C6A 0.004000 0.000784 0.003886 -0.002970
C6A N3A 0.004000 -0.001834 -0.000010 0.001348
C6A O6A 0.004000 -0.000361 0.000557 -0.000274
C6A C7A 0.004000 0.002009 0.003015 0.004099
N3A O6A 0.004000 -0.002819 0.000380 0.000491
N3A C7A 0.004000 0.001579 0.000313 0.000507
N3A C8A 0.004000 0.002231 0.008905 0.001065
C7A C8A 0.004000 -0.001562 0.003755 0.002653
C7A C9A 0.004000 0.003803 0.004624 -0.000111
C8A C9A 0.004000 0.002369 0.002073 0.000211
C8A N4A 0.004000 -0.004915 0.009673 0.003219
C9A N4A 0.004000 0.001800 0.000509 0.001517
N4A O7A 0.004000 -0.006690 0.003776 -0.001763
N4A C14A 0.004000 -0.003870 0.000309 0.004397
O7A C14A 0.004000 -0.001062 0.001079 0.003570
C14A C13A 0.004000 -0.000792 0.000430 0.000380
C14A C15A 0.004000 -0.000110 -0.000608 -0.001925
C14A C12A 0.004000 -0.007872 0.000363 0.001160
C14A N2A 0.004000 0.005258 -0.003679 -0.000249
C13A C15A 0.004000 -0.001331 0.003826 0.005833
C13A C12A 0.004000 -0.001827 -0.001372 0.000320
C13A C11A 0.004000 0.006186 -0.004310 0.001485
C15A N2A 0.004000 0.000260 -0.000510 -0.000005
C15A C11A 0.004000 -0.002536 -0.001659 0.000687
C12A N2A 0.004000 -0.002161 -0.001086 0.003025
C12A C11A 0.004000 0.000415 0.000385 -0.001342
N2A C11A 0.004000 0.001156 0.000116 0.000376
